data_2000393
loop_
_publ_author_name
'Garcia, J. G.'
'Fronczek, F. R.'
'Gandour, R. D.'

_publ_section_title
;
 2-Hydroxy-4,4-dimethyl-2-(4-tolyl)-morpholinium bromide
;
_journal_issue 12
_journal_name_full 'Acta Crystallographica Section C'
_journal_page_first 2231
_journal_page_last 2233
_journal_paper_doi 10.1107/S0108270192003913
_journal_volume 48
_journal_year 1992
_chemical_formula_moiety 'C13 H20 N1 O2,Br1'
_chemical_formula_sum 'C13 H20 Br N O2'
_chemical_formula_weight 302.2
_chemical_name_systematic
;
 2-Hydroxy-4,4-dimethyl-2-(4-tolyl)-morpholinium bromide
;
_space_group_crystal_system monoclinic
_space_group_IT_number 14
_space_group_name_Hall '-P 2ybc'
_space_group_name_H-M_alt 'P 1 21/c 1'
_cell_angle_alpha 90
_cell_angle_beta 103.39(2)
_cell_angle_gamma 90
_cell_formula_units_Z 4
_cell_length_a 8.697(2)
_cell_length_b 12.741(3)
_cell_length_c 12.940(2)
_cell_volume 1394.9(5)
_diffrn_radiation_type Mo
_diffrn_radiation_wavelength 0.71073
_exptl_absorpt_coefficient_mu 2.91
_exptl_crystal_density_diffrn 1.439
_exptl_crystal_F_000 624
_cod_data_source_file hh0601.cif
_cod_data_source_block hh0601a
_cod_depositor_comments
;
 Marking attached hydrogen atoms.

 Antanas Vaitkus,
 2018-02-09
;
_cod_original_cell_volume 1394.9(8)
_cod_original_formula_sum 'C13 H20 Br1 N1 O2'
_cod_database_code 2000393

loop_
_space_group_symop_id
_space_group_symop_operation_xyz
1 x,y,z
2 -x,y+1/2,-z+1/2
3 -x,-y,-z
4 x,-y+1/2,z+1/2

loop_
_atom_site_label
_atom_site_fract_x
_atom_site_fract_y
_atom_site_fract_z
_atom_site_attached_hydrogens
Br .34596(4) .07420(3) .19773(3) 0
O1 .1290(3) .5187(2) .2245(2) 0
O2 .0151(3) .4782(2) .3657(2) 1
N .3085(3) .3549(2) .3554(2) 0
C1 .2923(4) .4655(3) .3957(3) 2
C2 .1446(4) .5244(3) .3360(3) 0
C3 .1305(4) .4132(3) .1885(3) 2
C4 .2845(4) .3599(3) .2375(3) 2
C5 .1980(4) .2786(3) .3890(3) 3
C6 .4740(5) .3175(3) .4025(3) 3
C7 .1691(4) .6386(3) .3678(3) 0
C8 .1257(4) .6751(3) .4574(3) 1
C9 .1610(4) .7766(3) .4923(3) 1
C10 .2400(4) .8443(3) .4389(3) 0
C11 .2824(4) .8081(3) .3497(3) 1
C12 .2491(4) .7057(3) .3140(3) 1
C13 .2766(5) .9557(3) .4752(4) 3

loop_
_geom_bond_atom_site_label_1
_geom_bond_atom_site_label_2
_geom_bond_distance
C2 O1 1.420(4)
C2 O2 1.420(4)
C1 C2 1.533(4)
C2 C7 1.514(5)
C1 N 1.520(4)
C4 N 1.492(5)
C3 C4 1.504(5)
C3 O1 1.424(5)
C7 C8 1.380(5)
C7 C12 1.387(5)
C8 C9 1.380(5)
C9 C10 1.383(6)
C10 C11 1.371(6)
C11 C12 1.392(5)
N C5 1.500(5)
N C6 1.504(4)
